data_7227564
loop_
_publ_author_name
'August Ridenour, J.'
'Carter, Korey P.'
'Cahill, Christopher L.'

_publ_section_title
;
 RE-p-halobenzoic acid--terpyridine complexes, part III: structural and
 supramolecular trends in a series of p-iodobenzoic acid rare-earth hybrid
 materials
;
_journal_issue 8
_journal_name_full CrystEngComm
_journal_page_first 1190
_journal_paper_doi 10.1039/C6CE02356H
_journal_volume 19
_journal_year 2017
_chemical_formula_sum 'C72 H50 I6 N6 O14 Tm2'
_chemical_formula_weight 2322.44
_space_group_crystal_system triclinic
_space_group_IT_number 2
_space_group_name_Hall '-P 1'
_space_group_name_H-M_alt 'P -1'
_symmetry_cell_setting triclinic
_symmetry_Int_Tables_number 2
_symmetry_space_group_name_Hall '-P 1'
_symmetry_space_group_name_H-M 'P -1'
_atom_sites_solution_hydrogens mixed
_audit_creation_method SHELXL-2014/7
_audit_update_record
;
2016-11-03 deposited with the CCDC.
2017-01-30 downloaded from the CCDC.
;
_cell_angle_alpha 68.894(3)
_cell_angle_beta 88.362(4)
_cell_angle_gamma 72.638(4)
_cell_formula_units_Z 1
_cell_length_a 11.194(3)
_cell_length_b 12.797(4)
_cell_length_c 14.456(4)
_cell_measurement_reflns_used 26862
_cell_measurement_temperature 293(2)
_cell_measurement_theta_max 48.074
_cell_measurement_theta_min 4.668
_cell_volume 1836.6(9)
_computing_cell_refinement 'SAINT, Bruker-AXS'
_computing_data_collection 'APEX, Bruker-AXS'
_computing_data_reduction 'SAINT, Bruker-AXS'
_computing_molecular_graphics 'WinGX (Farrugia, 2012)'
_computing_publication_material 'Crystal Maker (Palmer, 2009)'
_computing_structure_refinement 'SHELXL-2014/7 (Sheldrick, 2014)'
_computing_structure_solution 'SHELXS 2014/7 (Sheldrick, 2014)'
_diffrn_ambient_temperature 293(2)
_diffrn_measured_fraction_theta_full 1.000
_diffrn_measured_fraction_theta_max 0.982
_diffrn_measurement_device_type 'Bruker SMART APEXII'
_diffrn_measurement_method 'omega scan'
_diffrn_radiation_type MoK\a
_diffrn_radiation_wavelength 0.71073
_diffrn_reflns_av_R_equivalents 0.0347
_diffrn_reflns_av_unetI/netI 0.0451
_diffrn_reflns_Laue_measured_fraction_full 1.000
_diffrn_reflns_Laue_measured_fraction_max 0.982
_diffrn_reflns_limit_h_max 15
_diffrn_reflns_limit_h_min -15
_diffrn_reflns_limit_k_max 17
_diffrn_reflns_limit_k_min -17
_diffrn_reflns_limit_l_max 19
_diffrn_reflns_limit_l_min -19
_diffrn_reflns_number 26861
_diffrn_reflns_point_group_measured_fraction_full 1.000
_diffrn_reflns_point_group_measured_fraction_max 0.982
_diffrn_reflns_theta_full 25.500
_diffrn_reflns_theta_max 29.256
_diffrn_reflns_theta_min 1.516
_diffrn_source 'fine-focused sealed tube'
_exptl_absorpt_coefficient_mu 4.988
_exptl_absorpt_correction_T_max 0.7458
_exptl_absorpt_correction_T_min 0.6606
_exptl_absorpt_correction_type multi-scan
_exptl_absorpt_process_details 'SADABS, G. Sheldrick (2015)'
_exptl_crystal_colour Colorless
_exptl_crystal_density_diffrn 2.100
_exptl_crystal_description Plate
_exptl_crystal_F_000 1092
_exptl_crystal_recrystallization_method Hydrothermal
_exptl_crystal_size_max 0.148
_exptl_crystal_size_mid 0.139
_exptl_crystal_size_min 0.124
_refine_diff_density_max 1.670
_refine_diff_density_min -2.150
_refine_diff_density_rms 0.132
_refine_ls_extinction_method none
_refine_ls_goodness_of_fit_ref 1.043
_refine_ls_hydrogen_treatment mixed
_refine_ls_matrix_type full
_refine_ls_number_parameters 469
_refine_ls_number_reflns 9842
_refine_ls_number_restraints 2
_refine_ls_restrained_S_all 1.043
_refine_ls_R_factor_all 0.0620
_refine_ls_R_factor_gt 0.0417
_refine_ls_shift/su_max 0.001
_refine_ls_shift/su_mean 0.000
_refine_ls_structure_factor_coef Fsqd
_refine_ls_weighting_details 'w=1/[\s^2^(Fo^2^)+(0.0488P)^2^+1.8140P] where P=(Fo^2^+2Fc^2^)/3'
_refine_ls_weighting_scheme calc
_refine_ls_wR_factor_gt 0.0984
_refine_ls_wR_factor_ref 0.1096
_reflns_Friedel_coverage 0.000
_reflns_number_gt 7431
_reflns_number_total 9842
_reflns_threshold_expression 'I > 2\s(I)'
_cod_data_source_file c6ce02356h2.cif
_cod_data_source_block Complex_12
_cod_depositor_comments 'Adding full bibliography for 7227558--7227578.cif.'
_cod_database_code 7227564
_shelx_space_group_comment
;
The symmetry employed for this shelxl refinement is uniquely defined
by the following loop, which should always be used as a source of
symmetry information in preference to the above space-group names.
They are only intended as comments.
;
_shelx_estimated_absorpt_t_min 0.526
_shelx_estimated_absorpt_t_max 0.577

loop_
_space_group_symop_operation_xyz
'x, y, z'
'-x, -y, -z'

loop_
_atom_site_label
_atom_site_type_symbol
_atom_site_fract_x
_atom_site_fract_y
_atom_site_fract_z
_atom_site_U_iso_or_equiv
_atom_site_adp_type
_atom_site_occupancy
_atom_site_site_symmetry_order
_atom_site_calc_flag
_atom_site_refinement_flags_posn
_atom_site_refinement_flags_adp
_atom_site_refinement_flags_occupancy
_atom_site_disorder_assembly
_atom_site_disorder_group
C1 C 0.6036(6) 0.7716(6) 0.3394(5) 0.0628(17) Uani 1 1 d . . . . .
H1 H 0.6408 0.6911 0.3554 0.075 Uiso 1 1 calc R U . . .
C2 C 0.5027(7) 0.8282(8) 0.2698(6) 0.083(2) Uani 1 1 d . . . . .
H2 H 0.4694 0.7867 0.2418 0.100 Uiso 1 1 calc R U . . .
C3 C 0.4521(7) 0.9468(8) 0.2425(6) 0.088(3) Uani 1 1 d . . . . .
H3 H 0.3880 0.9888 0.1913 0.106 Uiso 1 1 calc R U . . .
C4 C 0.4964(6) 1.0045(7) 0.2913(6) 0.073(2) Uani 1 1 d . . . . .
H4 H 0.4602 1.0850 0.2756 0.088 Uiso 1 1 calc R U . . .
C5 C 0.5964(5) 0.9400(5) 0.3644(4) 0.0482(13) Uani 1 1 d . . . . .
C6 C 0.6453(5) 0.9936(5) 0.4241(4) 0.0465(13) Uani 1 1 d . . . . .
C7 C 0.5791(6) 1.1041(5) 0.4256(5) 0.0578(16) Uani 1 1 d . . . . .
H7 H 0.5035 1.1474 0.3865 0.069 Uiso 1 1 calc R U . . .
C8 C 0.6247(7) 1.1483(5) 0.4837(5) 0.0664(19) Uani 1 1 d . . . . .
H8 H 0.5803 1.2213 0.4859 0.080 Uiso 1 1 calc R U . . .
C9 C 0.7391(6) 1.0830(5) 0.5402(5) 0.0561(15) Uani 1 1 d . . . . .
H9 H 0.7730 1.1126 0.5796 0.067 Uiso 1 1 calc R U . . .
C10 C 0.8026(5) 0.9718(4) 0.5370(4) 0.0426(12) Uani 1 1 d . . . . .
C11 C 0.9268(5) 0.9004(4) 0.5910(4) 0.0379(11) Uani 1 1 d . . . . .
C12 C 0.9907(6) 0.9435(5) 0.6409(4) 0.0504(14) Uani 1 1 d . . . . .
H12 H 0.9542 1.0181 0.6430 0.060 Uiso 1 1 calc R U . . .
C13 C 1.1080(6) 0.8770(6) 0.6876(5) 0.0543(15) Uani 1 1 d . . . . .
H13 H 1.1513 0.9049 0.7225 0.065 Uiso 1 1 calc R U . . .
C14 C 1.1605(6) 0.7674(6) 0.6818(5) 0.0544(14) Uani 1 1 d . . . . .
H14 H 1.2401 0.7199 0.7124 0.065 Uiso 1 1 calc R U . . .
C15 C 1.0920(5) 0.7304(5) 0.6293(4) 0.0501(14) Uani 1 1 d . . . . .
H15 H 1.1280 0.6570 0.6249 0.060 Uiso 1 1 calc R U . . .
C23 C 1.0145(5) 0.7901(4) 0.3399(4) 0.0412(11) Uani 1 1 d . . . . .
C28 C 1.1245(7) 0.9355(6) 0.0901(5) 0.0633(17) Uani 1 1 d . . . . .
H19 H 1.1028 1.0083 0.0379 0.076 Uiso 1 1 calc R U . . .
C16 C 0.6929(5) 0.6426(4) 0.6264(4) 0.0405(11) Uani 1 1 d . . . . .
C17 C 0.6031(5) 0.5992(4) 0.6973(4) 0.0415(12) Uani 1 1 d . . . . .
C18 C 0.5266(5) 0.5438(5) 0.6717(5) 0.0497(13) Uani 1 1 d . . . . .
H25 H 0.5339 0.5316 0.6118 0.060 Uiso 1 1 calc R U . . .
C19 C 0.4396(6) 0.5067(5) 0.7353(5) 0.0573(15) Uani 1 1 d . . . . .
H26 H 0.3881 0.4701 0.7182 0.069 Uiso 1 1 calc R U . . .
C20 C 0.4302(5) 0.5246(6) 0.8239(5) 0.0549(15) Uani 1 1 d . . . . .
C21 C 0.5051(6) 0.5800(6) 0.8500(5) 0.0606(16) Uani 1 1 d . . . . .
H28 H 0.4974 0.5926 0.9097 0.073 Uiso 1 1 calc R U . . .
C22 C 0.5917(5) 0.6166(5) 0.7861(4) 0.0507(14) Uani 1 1 d . . . . .
H29 H 0.6427 0.6534 0.8034 0.061 Uiso 1 1 calc R U . . .
C33 C 1.1571(6) 0.2409(5) 0.9177(4) 0.0547(15) Uani 1 1 d . . . . .
H33 H 1.2146 0.1677 0.9527 0.066 Uiso 1 1 calc R U . . .
N1 N 0.6522(4) 0.8252(4) 0.3860(4) 0.0491(11) Uani 1 1 d . . . . .
N2 N 0.7546(4) 0.9280(4) 0.4800(3) 0.0395(9) Uani 1 1 d . . . . .
N3 N 0.9772(4) 0.7936(4) 0.5844(3) 0.0411(10) Uani 1 1 d . . . . .
O1 O 0.7404(3) 0.7155(3) 0.6357(3) 0.0441(8) Uani 1 1 d . . . . .
O2 O 0.7169(4) 0.6058(3) 0.5552(3) 0.0517(9) Uani 1 1 d . . . . .
O6 O 0.8736(3) 0.6119(3) 0.3933(3) 0.0425(8) Uani 1 1 d . . . . .
OW1 O 1.3119(6) 0.5771(6) 0.5078(5) 0.0901(18) Uani 1 1 d D . . . .
I2 I 1.32923(6) 0.87060(7) -0.03875(5) 0.1113(2) Uani 1 1 d . . . . .
I1 I 0.29578(5) 0.47186(7) 0.91687(4) 0.1019(2) Uani 1 1 d . . . . .
C24 C 1.0890(5) 0.8094(4) 0.2516(4) 0.0394(11) Uani 1 1 d . . . . .
C29 C 1.0562(6) 0.9169(5) 0.1728(4) 0.0534(14) Uani 1 1 d . . . . .
H18 H 0.9871 0.9777 0.1754 0.064 Uiso 1 1 calc R U . . .
C27 C 1.2261(6) 0.8431(6) 0.0868(5) 0.0571(15) Uani 1 1 d . . . . .
C26 C 1.2590(6) 0.7352(6) 0.1641(5) 0.0608(16) Uani 1 1 d . . . . .
H21 H 1.3267 0.6738 0.1607 0.073 Uiso 1 1 calc R U . . .
C25 C 1.1914(5) 0.7187(5) 0.2465(5) 0.0516(14) Uani 1 1 d . . . . .
H22 H 1.2145 0.6462 0.2991 0.062 Uiso 1 1 calc R U . . .
C30 C 1.0563(4) 0.4490(4) 0.6495(4) 0.0331(10) Uani 1 1 d . . . . .
C31 C 1.0623(5) 0.3969(4) 0.7616(4) 0.0355(10) Uani 1 1 d . . . . .
C32 C 1.1460(5) 0.2877(5) 0.8143(4) 0.0478(13) Uani 1 1 d . . . . .
H32 H 1.1961 0.2445 0.7798 0.057 Uiso 1 1 calc R U . . .
C34 C 1.0813(6) 0.3050(5) 0.9665(4) 0.0519(14) Uani 1 1 d . . . . .
C35 C 0.9944(6) 0.4130(5) 0.9172(4) 0.0520(14) Uani 1 1 d . . . . .
H35 H 0.9434 0.4550 0.9521 0.062 Uiso 1 1 calc R U . . .
C36 C 0.9847(5) 0.4578(5) 0.8136(4) 0.0449(12) Uani 1 1 d . . . . .
H36 H 0.9252 0.5299 0.7789 0.054 Uiso 1 1 calc R U . . .
O4 O 0.9018(3) 0.8529(3) 0.3328(3) 0.0453(9) Uani 1 1 d . . . . .
O3 O 1.0627(4) 0.7078(4) 0.4214(3) 0.0513(9) Uani 1 1 d . . . . .
O5 O 0.9820(3) 0.5505(3) 0.6074(3) 0.0446(9) Uani 1 1 d . . . . .
I3A I 1.1193(4) 0.2441(5) 1.1257(3) 0.0691(10) Uani 0.59(4) 1 d . . P A 1
I3B I 1.086(3) 0.2388(7) 1.1192(7) 0.098(3) Uani 0.41(4) 1 d . . P A 2
Tm1 Tm 0.86043(2) 0.71775(2) 0.49099(2) 0.03437(7) Uani 1 1 d . . . . .
HW1B H 1.306(7) 0.520(4) 0.496(6) 0.08(3) Uiso 1 1 d D . . . .
HW1A H 1.241(3) 0.619(5) 0.484(5) 0.08(2) Uiso 1 1 d D . . . .

loop_
_atom_site_aniso_label
_atom_site_aniso_U_11
_atom_site_aniso_U_22
_atom_site_aniso_U_33
_atom_site_aniso_U_23
_atom_site_aniso_U_13
_atom_site_aniso_U_12
C1 0.053(4) 0.061(4) 0.073(4) -0.034(4) -0.008(3) -0.002(3)
C2 0.064(5) 0.091(6) 0.090(6) -0.045(5) -0.021(4) 0.000(4)
C3 0.068(5) 0.098(6) 0.079(5) -0.030(5) -0.028(4) 0.002(4)
C4 0.059(4) 0.061(4) 0.075(5) -0.012(4) -0.017(4) 0.004(3)
C5 0.037(3) 0.046(3) 0.047(3) -0.009(3) 0.007(2) -0.003(2)
C6 0.045(3) 0.034(3) 0.044(3) -0.005(2) 0.012(2) -0.002(2)
C7 0.056(4) 0.038(3) 0.064(4) -0.015(3) 0.011(3) 0.002(3)
C8 0.085(5) 0.027(3) 0.079(5) -0.025(3) 0.028(4) -0.001(3)
C9 0.066(4) 0.041(3) 0.062(4) -0.029(3) 0.014(3) -0.005(3)
C10 0.050(3) 0.033(3) 0.042(3) -0.015(2) 0.018(2) -0.010(2)
C11 0.052(3) 0.032(2) 0.032(2) -0.014(2) 0.015(2) -0.014(2)
C12 0.067(4) 0.044(3) 0.050(3) -0.025(3) 0.015(3) -0.022(3)
C13 0.064(4) 0.064(4) 0.050(3) -0.028(3) 0.013(3) -0.033(3)
C14 0.050(3) 0.056(4) 0.054(4) -0.018(3) 0.001(3) -0.016(3)
C15 0.045(3) 0.042(3) 0.061(4) -0.025(3) 0.001(3) -0.003(2)
C23 0.051(3) 0.032(3) 0.042(3) -0.016(2) 0.008(2) -0.013(2)
C28 0.081(5) 0.049(4) 0.049(4) -0.012(3) 0.017(3) -0.014(3)
C16 0.036(3) 0.029(2) 0.044(3) -0.009(2) 0.003(2) 0.002(2)
C17 0.037(3) 0.036(3) 0.043(3) -0.010(2) 0.005(2) -0.005(2)
C18 0.047(3) 0.052(3) 0.050(3) -0.022(3) 0.001(3) -0.009(3)
C19 0.047(3) 0.055(4) 0.068(4) -0.018(3) 0.000(3) -0.019(3)
C20 0.044(3) 0.067(4) 0.052(4) -0.014(3) 0.011(3) -0.026(3)
C21 0.056(4) 0.082(5) 0.047(4) -0.024(3) 0.013(3) -0.027(3)
C22 0.047(3) 0.059(4) 0.051(3) -0.022(3) 0.006(3) -0.023(3)
C33 0.074(4) 0.038(3) 0.039(3) -0.008(2) 0.003(3) -0.006(3)
N1 0.040(2) 0.048(3) 0.048(3) -0.015(2) -0.003(2) 0.000(2)
N2 0.045(2) 0.032(2) 0.038(2) -0.0110(18) 0.0126(18) -0.0084(18)
N3 0.043(2) 0.033(2) 0.048(3) -0.018(2) 0.0082(19) -0.0086(18)
O1 0.049(2) 0.0330(18) 0.049(2) -0.0148(17) 0.0099(17) -0.0111(16)
O2 0.055(2) 0.051(2) 0.053(2) -0.025(2) 0.0140(19) -0.0167(19)
O6 0.053(2) 0.0341(18) 0.0368(19) -0.0184(16) 0.0036(16) -0.0021(16)
OW1 0.067(4) 0.105(5) 0.104(5) -0.065(4) -0.020(3) 0.001(3)
I2 0.1104(5) 0.1263(5) 0.0752(4) -0.0271(4) 0.0540(4) -0.0224(4)
I1 0.0782(4) 0.1632(6) 0.0713(3) -0.0232(4) 0.0206(3) -0.0733(4)
C24 0.039(3) 0.040(3) 0.043(3) -0.020(2) 0.007(2) -0.011(2)
C29 0.062(4) 0.042(3) 0.048(3) -0.015(3) 0.017(3) -0.008(3)
C27 0.057(4) 0.069(4) 0.048(3) -0.026(3) 0.022(3) -0.021(3)
C26 0.053(4) 0.063(4) 0.057(4) -0.022(3) 0.014(3) -0.005(3)
C25 0.046(3) 0.043(3) 0.053(3) -0.011(3) 0.008(3) -0.006(2)
C30 0.037(2) 0.028(2) 0.037(3) -0.015(2) 0.001(2) -0.0094(19)
C31 0.040(3) 0.032(2) 0.035(3) -0.013(2) 0.006(2) -0.011(2)
C32 0.061(3) 0.034(3) 0.041(3) -0.016(2) 0.005(3) 0.000(2)
C34 0.071(4) 0.048(3) 0.039(3) -0.011(3) 0.022(3) -0.029(3)
C35 0.056(3) 0.053(3) 0.046(3) -0.022(3) 0.021(3) -0.013(3)
C36 0.041(3) 0.044(3) 0.045(3) -0.019(3) 0.005(2) -0.003(2)
O4 0.048(2) 0.0376(19) 0.045(2) -0.0152(17) 0.0140(17) -0.0078(17)
O3 0.048(2) 0.056(2) 0.041(2) -0.0120(19) 0.0072(17) -0.0111(19)
O5 0.053(2) 0.0299(17) 0.041(2) -0.0127(16) -0.0020(16) 0.0012(16)
I3A 0.095(3) 0.0628(11) 0.0341(6) -0.0065(6) 0.0093(11) -0.0173(10)
I3B 0.181(7) 0.0660(13) 0.0363(16) -0.0117(12) 0.038(3) -0.032(3)
Tm1 0.03712(12) 0.02710(11) 0.03445(12) -0.01237(9) 0.00437(8) -0.00248(8)

loop_
_atom_type_symbol
_atom_type_description
_atom_type_scat_dispersion_real
_atom_type_scat_dispersion_imag
_atom_type_scat_source
C C 0.0033 0.0016 'International Tables Vol C Tables 4.2.6.8 and 6.1.1.4'
H H 0.0000 0.0000 'International Tables Vol C Tables 4.2.6.8 and 6.1.1.4'
N N 0.0061 0.0033 'International Tables Vol C Tables 4.2.6.8 and 6.1.1.4'
O O 0.0106 0.0060 'International Tables Vol C Tables 4.2.6.8 and 6.1.1.4'
I I -0.4742 1.8119 'International Tables Vol C Tables 4.2.6.8 and 6.1.1.4'
Tm Tm -0.3139 5.2483 'International Tables Vol C Tables 4.2.6.8 and 6.1.1.4'

loop_
_geom_angle_atom_site_label_1
_geom_angle_atom_site_label_2
_geom_angle_atom_site_label_3
_geom_angle
_geom_angle_site_symmetry_1
N1 C1 C2 123.8(6) .
N1 C1 H1 118.1 .
C2 C1 H1 118.1 .
C3 C2 C1 118.2(7) .
C3 C2 H2 120.9 .
C1 C2 H2 120.9 .
C2 C3 C4 119.5(7) .
C2 C3 H3 120.2 .
C4 C3 H3 120.2 .
C3 C4 C5 118.8(7) .
C3 C4 H4 120.6 .
C5 C4 H4 120.6 .
N1 C5 C4 121.6(6) .
N1 C5 C6 116.1(5) .
C4 C5 C6 122.3(6) .
N2 C6 C7 121.8(6) .
N2 C6 C5 116.4(5) .
C7 C6 C5 121.8(5) .
C8 C7 C6 120.1(6) .
C8 C7 H7 120.0 .
C6 C7 H7 120.0 .
C7 C8 C9 119.1(5) .
C7 C8 H8 120.5 .
C9 C8 H8 120.5 .
C8 C9 C10 119.1(6) .
C8 C9 H9 120.5 .
C10 C9 H9 120.5 .
N2 C10 C9 121.1(5) .
N2 C10 C11 116.7(4) .
C9 C10 C11 122.1(5) .
N3 C11 C12 122.0(5) .
N3 C11 C10 116.8(5) .
C12 C11 C10 121.2(5) .
C13 C12 C11 120.1(5) .
C13 C12 H12 120.0 .
C11 C12 H12 120.0 .
C12 C13 C14 118.6(6) .
C12 C13 H13 120.7 .
C14 C13 H13 120.7 .
C15 C14 C13 118.3(6) .
C15 C14 H14 120.9 .
C13 C14 H14 120.9 .
N3 C15 C14 123.9(5) .
N3 C15 H15 118.0 .
C14 C15 H15 118.0 .
O3 C23 O4 119.6(5) .
O3 C23 C24 120.0(5) .
O4 C23 C24 120.4(5) .
O3 C23 Tm1 60.1(3) .
O4 C23 Tm1 60.6(3) .
C24 C23 Tm1 167.1(4) .
C29 C28 C27 118.6(6) .
C29 C28 H19 120.7 .
C27 C28 H19 120.7 .
O1 C16 O2 121.0(5) .
O1 C16 C17 120.7(5) .
O2 C16 C17 118.2(5) .
O1 C16 Tm1 61.3(3) .
O2 C16 Tm1 59.7(3) .
C17 C16 Tm1 177.9(4) .
C22 C17 C18 119.4(5) .
C22 C17 C16 121.0(5) .
C18 C17 C16 119.6(5) .
C19 C18 C17 120.2(6) .
C19 C18 H25 119.9 .
C17 C18 H25 119.9 .
C20 C19 C18 119.4(6) .
C20 C19 H26 120.3 .
C18 C19 H26 120.3 .
C19 C20 C21 121.0(6) .
C19 C20 I1 118.8(4) .
C21 C20 I1 120.1(5) .
C20 C21 C22 119.1(6) .
C20 C21 H28 120.4 .
C22 C21 H28 120.4 .
C17 C22 C21 120.9(6) .
C17 C22 H29 119.6 .
C21 C22 H29 119.6 .
C34 C33 C32 118.2(5) .
C34 C33 H33 120.9 .
C32 C33 H33 120.9 .
C5 N1 C1 117.7(5) .
C5 N1 Tm1 121.4(4) .
C1 N1 Tm1 120.2(4) .
C6 N2 C10 118.9(4) .
C6 N2 Tm1 121.0(4) .
C10 N2 Tm1 119.9(3) .
C15 N3 C11 117.2(5) .
C15 N3 Tm1 121.3(3) .
C11 N3 Tm1 121.5(3) .
C16 O1 Tm1 92.1(3) .
C16 O2 Tm1 93.3(3) .
C30 O6 Tm1 146.7(3) 2_766
HW1B OW1 HW1A 95(7) .
C29 C24 C25 119.0(5) .
C29 C24 C23 120.8(5) .
C25 C24 C23 120.2(5) .
C24 C29 C28 121.2(5) .
C24 C29 H18 119.4 .
C28 C29 H18 119.4 .
C26 C27 C28 121.0(6) .
C26 C27 I2 120.4(5) .
C28 C27 I2 118.7(5) .
C25 C26 C27 119.8(6) .
C25 C26 H21 120.1 .
C27 C26 H21 120.1 .
C26 C25 C24 120.5(6) .
C26 C25 H22 119.8 .
C24 C25 H22 119.8 .
O6 C30 O5 125.5(5) 2_766
O6 C30 C31 117.6(4) 2_766
O5 C30 C31 116.9(4) .
C32 C31 C36 118.7(5) .
C32 C31 C30 120.6(4) .
C36 C31 C30 120.7(4) .
C31 C32 C33 121.4(5) .
C31 C32 H32 119.3 .
C33 C32 H32 119.3 .
C33 C34 C35 122.5(5) .
C33 C34 I3B 120.6(6) .
C35 C34 I3B 116.8(6) .
C33 C34 I3A 117.5(5) .
C35 C34 I3A 119.4(4) .
C34 C35 C36 118.2(5) .
C34 C35 H35 120.9 .
C36 C35 H35 120.9 .
C31 C36 C35 121.0(5) .
C31 C36 H36 119.5 .
C35 C36 H36 119.5 .
C23 O4 Tm1 92.7(3) .
C23 O3 Tm1 93.2(3) .
C30 O5 Tm1 162.6(3) .
O5 Tm1 O6 86.63(13) .
O5 Tm1 O2 76.58(14) .
O6 Tm1 O2 75.96(13) .
O5 Tm1 O3 80.22(14) .
O6 Tm1 O3 74.55(14) .
O2 Tm1 O3 143.22(14) .
O5 Tm1 O1 79.70(13) .
O6 Tm1 O1 129.46(13) .
O2 Tm1 O1 53.59(12) .
O3 Tm1 O1 147.24(13) .
O5 Tm1 O4 133.13(13) .
O6 Tm1 O4 79.02(13) .
O2 Tm1 O4 139.48(13) .
O3 Tm1 O4 52.99(12) .
O1 Tm1 O4 141.71(11) .
O5 Tm1 N3 77.75(14) .
O6 Tm1 N3 146.46(14) .
O2 Tm1 N3 127.24(14) .
O3 Tm1 N3 73.66(14) .
O1 Tm1 N3 76.96(13) .
O4 Tm1 N3 90.22(14) .
O5 Tm1 N1 147.21(15) .
O6 Tm1 N1 79.22(14) .
O2 Tm1 N1 71.37(15) .
O3 Tm1 N1 123.04(14) .
O1 Tm1 N1 86.72(14) .
O4 Tm1 N1 73.01(14) .
N3 Tm1 N1 128.03(15) .
O5 Tm1 N2 135.76(13) .
O6 Tm1 N2 137.60(13) .
O2 Tm1 N2 108.26(13) .
O3 Tm1 N2 108.30(14) .
O1 Tm1 N2 70.52(12) .
O4 Tm1 N2 71.39(12) .
N3 Tm1 N2 64.38(14) .
N1 Tm1 N2 63.65(15) .
O5 Tm1 C16 76.15(14) .
O6 Tm1 C16 102.89(15) .
O2 Tm1 C16 27.00(14) .
O3 Tm1 C16 156.35(14) .
O1 Tm1 C16 26.59(13) .
O4 Tm1 C16 150.49(13) .
N3 Tm1 C16 101.89(15) .
N1 Tm1 C16 78.41(15) .
N2 Tm1 C16 89.59(14) .
O5 Tm1 C23 106.48(15) .
O6 Tm1 C23 72.12(14) .
O2 Tm1 C23 147.62(14) .
O3 Tm1 C23 26.65(14) .
O1 Tm1 C23 158.33(14) .
O4 Tm1 C23 26.67(13) .
N3 Tm1 C23 84.01(15) .
N1 Tm1 C23 97.14(16) .
N2 Tm1 C23 92.02(14) .
C16 Tm1 C23 173.99(16) .

loop_
_geom_bond_atom_site_label_1
_geom_bond_atom_site_label_2
_geom_bond_distance
_geom_bond_site_symmetry_2
C1 N1 1.341(8) .
C1 C2 1.366(9) .
C1 H1 0.9300 .
C2 C3 1.360(11) .
C2 H2 0.9300 .
C3 C4 1.379(11) .
C3 H3 0.9300 .
C4 C5 1.393(8) .
C4 H4 0.9300 .
C5 N1 1.333(7) .
C5 C6 1.481(9) .
C6 N2 1.345(7) .
C6 C7 1.394(8) .
C7 C8 1.351(9) .
C7 H7 0.9300 .
C8 C9 1.391(10) .
C8 H8 0.9300 .
C9 C10 1.405(7) .
C9 H9 0.9300 .
C10 N2 1.350(7) .
C10 C11 1.473(8) .
C11 N3 1.351(6) .
C11 C12 1.375(7) .
C12 C13 1.369(9) .
C12 H12 0.9300 .
C13 C14 1.382(8) .
C13 H13 0.9300 .
C14 C15 1.377(8) .
C14 H14 0.9300 .
C15 N3 1.333(7) .
C15 H15 0.9300 .
C23 O3 1.262(6) .
C23 O4 1.262(6) .
C23 C24 1.490(7) .
C23 Tm1 2.808(5) .
C28 C29 1.387(8) .
C28 C27 1.388(9) .
C28 H19 0.9300 .
C16 O1 1.250(6) .
C16 O2 1.269(6) .
C16 C17 1.495(7) .
C16 Tm1 2.790(5) .
C17 C22 1.375(8) .
C17 C18 1.393(8) .
C18 C19 1.390(8) .
C18 H25 0.9300 .
C19 C20 1.375(9) .
C19 H26 0.9300 .
C20 C21 1.385(9) .
C20 I1 2.089(6) .
C21 C22 1.385(8) .
C21 H28 0.9300 .
C22 H29 0.9300 .
C33 C34 1.362(8) .
C33 C32 1.390(8) .
C33 H33 0.9300 .
N1 Tm1 2.533(4) .
N2 Tm1 2.543(4) .
N3 Tm1 2.505(4) .
O1 Tm1 2.450(4) .
O2 Tm1 2.414(4) .
O6 C30 1.249(5) 2_766
O6 Tm1 2.258(3) .
OW1 HW1B 0.822(10) .
OW1 HW1A 0.818(10) .
I2 C27 2.101(6) .
C24 C29 1.385(8) .
C24 C25 1.389(7) .
C29 H18 0.9300 .
C27 C26 1.379(9) .
C26 C25 1.378(8) .
C26 H21 0.9300 .
C25 H22 0.9300 .
C30 O6 1.249(5) 2_766
C30 O5 1.250(6) .
C30 C31 1.509(7) .
C31 C32 1.380(7) .
C31 C36 1.381(7) .
C32 H32 0.9300 .
C34 C35 1.376(8) .
C34 I3B 2.056(10) .
C34 I3A 2.157(7) .
C35 C36 1.391(8) .
C35 H35 0.9300 .
C36 H36 0.9300 .
O4 Tm1 2.450(4) .
O3 Tm1 2.439(4) .
O5 Tm1 2.250(3) .
